data_4086554
loop_
_publ_author_name
'Batke, Sonja'
'Sietzen, Malte'
'Merz, Lukas'
'Wadepohl, Hubert'
'Ballmann, Joachim'

_publ_section_title
;
 Closely Related Benzylene-Linked Diamidophosphine Scaffolds and Their
 Zirconium and Hafnium Complexes: How Small Changes of the Ligand Result
 in Different Complex Stabilities and Reactivities
;
_journal_issue 13
_journal_name_full Organometallics
_journal_page_first 2294
_journal_paper_doi 10.1021/acs.organomet.6b00384
_journal_volume 35
_journal_year 2016
_chemical_formula_moiety 'C40 H47 N4 P Ti'
_chemical_formula_sum 'C42 H52 N4 O0.5 P Ti'
_chemical_formula_weight 699.74
_chemical_properties_physical 'air-sensitive, moisture-sensitive'
_space_group_crystal_system triclinic
_space_group_IT_number 2
_space_group_name_Hall '-P 1'
_space_group_name_H-M_alt 'P -1'
_symmetry_cell_setting triclinic
_symmetry_Int_Tables_number 2
_symmetry_space_group_name_Hall '-P 1'
_symmetry_space_group_name_H-M 'P -1'
_atom_sites_solution_hydrogens geom
_atom_sites_solution_primary iterative
_atom_sites_solution_secondary difmap
_audit_block_code ba_ms45
_audit_creation_date 2016-01-22
_audit_creation_method
;
Olex2 1.2
(compiled 2015.09.30 svn.r3233 for OlexSys, GUI svn.r5103)
;
_audit_update_record '22.01.2016 17:38:35 CET UTC+01:00  encif 1.38'
_cell_angle_alpha 102.6184(16)
_cell_angle_beta 102.3519(15)
_cell_angle_gamma 110.2763(15)
_cell_formula_units_Z 2
_cell_length_a 11.32651(18)
_cell_length_b 13.3144(2)
_cell_length_c 14.6393(3)
_cell_measurement_reflns_used 26876
_cell_measurement_temperature 120(1)
_cell_measurement_theta_max 70.4980
_cell_measurement_theta_min 4.3930
_cell_volume 1917.05(7)
_computing_cell_refinement 'CrysAlisPro 1.171.38.41p (Rigaku OD, 2015)'
_computing_data_collection 'CrysAlisPro 1.171.38.41p (Rigaku OD, 2015)'
_computing_data_reduction 'CrysAlisPro 1.171.38.41p (Rigaku OD, 2015)'
_computing_molecular_graphics 'Olex2 (Dolomanov et al., 2009)'
_computing_publication_material 'encif (Wadepohl, 2009-15); encifer 1.5 (CCDC, 2014)'
_computing_structure_refinement 'ShelXL (Sheldrick, 2015)'
_computing_structure_solution 'SUPERFLIP (Palatinus, 2007-2009)'
_diffrn_ambient_environment perfluoro
_diffrn_ambient_temperature 120(1)
_diffrn_detector 'CCD plate'
_diffrn_detector_area_resol_mean 7.9621
_diffrn_detector_type Eos
_diffrn_measured_fraction_theta_full 1.000
_diffrn_measured_fraction_theta_max 0.989
_diffrn_measurement_details
;
List of Runs (angles in degrees, time in seconds):

--------------------------------------------------------------------------
  1  \w    -26.00  72.00   1.00    3.00    --    0.00  38.00 120.00   98
  2  \w    -72.00  26.00   1.00    3.00    --    0.00 -38.00-180.00   98
  3  \w    -21.00  69.00   1.00    3.00    --    0.00  57.00 -30.00   90
  4  \w    -26.00  72.00   1.00    3.00    --    0.00  38.00 -90.00   98
  5  \w    -37.00   6.00   1.00    3.00    --   14.00 115.00-176.29   43
  6  \w    -28.00   2.00   1.00    3.00    --   26.00 120.00 -20.33   30
  7  \w     -9.00  18.00   1.00   12.00    --   34.00 101.00 162.42   27
  8  \w     -2.00  24.00   1.00   12.00    --   38.00  96.00  84.26   26
  9  \w      5.00  32.00   1.00   12.00    --   42.00  90.00 -10.92   27
 10  \w     14.00  46.00   1.00   12.00    --   46.00  80.00  48.55   32
 11  \w     13.00  40.00   1.00   12.00    --   46.00  83.00-116.13   27
 12  \w     14.00  46.00   1.00   12.00    --   46.00  81.00   1.84   32
 13  \w     13.00  40.00   1.00   12.00    --   46.00  83.00 -80.35   27
 14  \w     12.00  38.00   1.00   12.00    --   46.00  84.00 141.61   26
 15  \w     12.00  38.00   1.00   12.00    --   46.00  84.00  99.02   26
 16  \w     19.00  47.00   1.00   12.00    --   50.00  79.00 158.03   28
 17  \w     18.00  46.00   1.00   12.00    --   50.00  81.00-175.47   28
 18  \w     24.00 124.00   1.00   12.00    --   54.00  77.00  80.78  100
 19  \w     24.00 124.00   1.00   12.00    --   54.00  77.00 -52.27  100
 20  \w    -15.00  75.00   1.00   12.00    --   54.00 -57.00  60.00   90
 21  \w     24.00 124.00   1.00   12.00    --   54.00  77.00 120.00  100
 22  \w     24.00 124.00   1.00   12.00    --   54.00  77.00-120.00  100
 23  \w     23.00  49.00   1.00   12.00    --   54.00  78.00  48.77   26
 24  \w      1.00  96.00   1.00   12.00    --   54.00 -99.00-150.00   95
 25  \w     23.00 111.00   1.00   12.00    --   54.00-125.00-120.00   88
 26  \w     24.00 124.00   1.00   12.00    --   54.00  77.00 -30.00  100
 27  \w     24.00 124.00   1.00   12.00    --   54.00  77.00 -90.00  100
 28  \w     24.00 124.00   1.00   12.00    --   54.00  77.00-150.00  100
 29  \w     23.00 111.00   1.00   12.00    --   54.00-125.00  60.00   88
 30  \w     28.00 128.00   1.00   12.00    --   58.00  77.00  16.51  100
 31  \w     29.00 128.00   1.00   12.00    --   58.00  76.00  -1.85   99
 32  \w     30.00 127.00   1.00   12.00    --   58.00  73.00 148.04   97
 33  \w     30.00 128.00   1.00   12.00    --   58.00  74.00 102.83   98
 34  \w     28.00 128.00   1.00   12.00    --   58.00  77.00-115.00  100
 35  \w     30.00 128.00   1.00   12.00    --   58.00  74.00-179.13   98
 36  \w     33.00  81.00   1.00   12.00    --   62.00  75.00 -21.67   48
 37  \w     44.00  78.00   1.00   12.00    --   62.00  61.00  37.45   34
 38  \w     43.00  72.00   1.00   12.00    --   66.00  67.00  -0.01   29
 39  \w    107.00 133.00   1.00   12.00    --   66.00  46.00-155.84   26
 40  \w     43.00  69.00   1.00   12.00    --   66.00  46.00-155.84   26
 41  \w     37.00 131.00   1.00   12.00    --   66.00  75.00 113.61   94
 42  \w     37.00  63.00   1.00   12.00    --   66.00  76.00 -79.94   26
 43  \w     40.00  66.00   1.00   12.00    --   66.00  76.00-109.51   26
 44  \w     36.00  62.00   1.00   12.00    --   66.00  77.00-167.23   26
 45  \w     48.00  74.00   1.00   12.00    --   70.00  62.00  77.41   26
 46  \w     48.00  73.00   1.00   12.00    --   70.00  64.00 -89.20   25
 47  \w     57.00  84.00   1.00   12.00    --   70.00  56.00 -41.31   27
 48  \w     63.00 132.00   1.00   12.00    --   70.00  58.00 149.59   69
 49  \w     50.00 142.00   1.00   12.00    --   74.00  68.00  33.62   92
 50  \w     50.00  85.00   1.00   12.00    --   74.00  68.00  83.49   35
 51  \w     47.00  75.00   1.00   12.00    --   74.00  71.00-136.52   28
 52  \w     52.00  78.00   1.00   12.00    --   74.00  61.00 -58.86   26
 53  \w     53.00  85.00   1.00   12.00    --   78.00  40.00-152.93   32
 54  \w     50.00  77.00   1.00   12.00    --   78.00  74.00  -5.45   27
 55  \w     56.00 114.00   1.00   18.00    --   82.00  70.00 -12.11   58
 56  \w     60.00  87.00   1.00   18.00    --   82.00  50.00 -11.68   27
 57  \w     60.00  87.00   1.00   18.00    --   86.00  35.00-121.74   27
 58  \w     77.00 104.00   1.00   18.00    --   86.00  56.00-129.88   27
 59  \w     66.00 102.00   1.00   18.00    --   86.00  65.00 -78.87   36
 60  \w     64.00  90.00   1.00   18.00    --   86.00  61.00-142.67   26
 61  \w     59.00  85.00   1.00   18.00    --   86.00  72.00 114.53   26
 62  \w     66.00  91.00   1.00   18.00    --   86.00  60.00-103.46   25
 63  \w    115.00 159.00   1.00   18.00    --   90.00  74.00  61.91   44
 64  \w     63.00  88.00   1.00   18.00    --   90.00  74.00  61.91   25
 65  \w     61.00  87.00   1.00   18.00    --   90.00  76.00-112.16   26
 66  \w     67.00 107.00   1.00   18.00    --   90.00  69.00 -57.55   40
 67  \w     75.00 111.00   1.00   18.00    --   94.00  59.00 106.37   36
 68  \w    119.00 167.00   1.00   18.00    --   98.00  73.00 100.64   48
 69  \w     70.00  96.00   1.00   18.00    --   98.00  73.00 100.64   26
 70  \w     77.00 159.00   1.00   18.00    --  102.00  70.00  48.74   82
 71  \w     74.00 149.00   1.00   18.00    --  102.00  74.00  31.38   75
 72  \w     79.00 108.00   1.00   18.00    --  108.00  77.00 120.00   29
 73  \w     81.00 108.00   1.00   18.00    --  108.00  77.00-150.00   27
 74  \w     82.00 111.00   1.00   18.00    --  108.00  38.00   0.00   29
 75  \w     94.00 129.00   1.00   18.00    --  108.00 -64.00  60.00   35
 76  \w     41.00  89.00   1.00   18.00    --  108.00 -64.00  60.00   48
 77  \w     49.00 116.00   1.00   18.00    --  108.00-111.00-120.00   67
 78  \w     37.00 116.00   1.00   18.00    --  108.00-111.00  60.00   79
 79  \w     82.00 109.00   1.00   18.00    --  108.00  38.00  30.00   27
 80  \w     83.00 113.00   1.00   18.00    --  108.00  38.00-180.00   30
 81  \w     86.00 175.00   1.00   18.00    --  108.00  64.00 -30.00   89
 82  \w     86.00 113.00   1.00   18.00    --  108.00  64.00-120.00   27
 83  \w     79.00 177.00   1.00   18.00    --  108.00  77.00  90.00   98
 84  \w     85.00 173.00   1.00   18.00    --  108.00  64.00-150.00   88
 85  \w     85.00 111.00   1.00   18.00    --  108.00  64.00 120.00   26
 86  \w    134.00 174.00   1.00   18.00    --  108.00  64.00-180.00   40
 87  \w     85.00 131.00   1.00   18.00    --  108.00  64.00-180.00   46
 88  \w     78.00 176.00   1.00   18.00    --  108.00  77.00 -90.00   98
 89  \w     86.00 111.00   1.00   18.00    --  108.00  64.00   0.00   25
 90  \w     41.00 136.00   1.00   18.00    --  108.00 -77.00-120.00   95
 91  \w     78.00 178.00   1.00   18.00    --  108.00  77.00  60.00  100
 92  \w    112.00 148.00   1.00   18.00    --  108.00  77.00 -60.00   36
 93  \w     78.00 107.00   1.00   18.00    --  108.00  77.00 -60.00   29
 94  \w     79.00 106.00   1.00   18.00    --  108.00  77.00-180.00   27
 95  \w     78.00 104.00   1.00   18.00    --  108.00  77.00 -30.00   26
 96  \w    101.00 145.00   1.00   18.00    --  108.00 -92.00  60.00   44
 97  \w     46.00  72.00   1.00   18.00    --  108.00 -92.00  60.00   26
 98  \w     80.00 106.00   1.00   18.00    --  108.00-111.00 -30.00   26
 99  \w    113.00 163.00   1.00   18.00    --  108.00  77.00 150.00   50
100  \w     78.00 106.00   1.00   18.00    --  108.00  77.00 150.00   28
101  \w     78.00 169.00   1.00   18.00    --  108.00  77.00-120.00   91
102  \w     79.00 173.00   1.00   18.00    --  108.00  77.00   0.00   94
103  \w     85.00 111.00   1.00   18.00    --  108.00  64.00 -60.00   26
104  \w    117.00 165.00   1.00   18.00    --  108.00  77.00 120.00   48
;
_diffrn_measurement_device 'four-circle diffractometer'
_diffrn_measurement_device_type 'Agilent SuperNova, Dual, Cu at zero, Eos'
_diffrn_measurement_method '\w scans'
_diffrn_measurement_specimen_support 'polyimid foil'
_diffrn_orient_matrix_type 'CrysAlisPro convention (1999,Acta A55,543-557)'
_diffrn_orient_matrix_UB_11 -0.0331785000
_diffrn_orient_matrix_UB_12 -0.1262043000
_diffrn_orient_matrix_UB_13 -0.0452905000
_diffrn_orient_matrix_UB_21 -0.1471068000
_diffrn_orient_matrix_UB_22 -0.0237282000
_diffrn_orient_matrix_UB_23 -0.0432469000
_diffrn_orient_matrix_UB_31 0.0249470000
_diffrn_orient_matrix_UB_32 0.0212617000
_diffrn_orient_matrix_UB_33 -0.0948763000
_diffrn_radiation_monochromator mirror
_diffrn_radiation_probe x-ray
_diffrn_radiation_type 'Cu K\a'
_diffrn_radiation_wavelength 1.54184
_diffrn_reflns_av_R_equivalents 0.0245
_diffrn_reflns_av_unetI/netI 0.0160
_diffrn_reflns_Laue_measured_fraction_full 1.000
_diffrn_reflns_Laue_measured_fraction_max 0.989
_diffrn_reflns_limit_h_max 13
_diffrn_reflns_limit_h_min -13
_diffrn_reflns_limit_k_max 15
_diffrn_reflns_limit_k_min -16
_diffrn_reflns_limit_l_max 15
_diffrn_reflns_limit_l_min -17
_diffrn_reflns_number 46804
_diffrn_reflns_point_group_measured_fraction_full 1.000
_diffrn_reflns_point_group_measured_fraction_max 0.989
_diffrn_reflns_theta_full 67.684
_diffrn_reflns_theta_max 70.746
_diffrn_reflns_theta_min 3.735
_diffrn_source 'microfocus X-Ray tube'
_diffrn_source_type 'Agilent SuperNova (Cu) X-ray Source'
_exptl_absorpt_coefficient_mu 2.549
_exptl_absorpt_correction_T_max 0.846
_exptl_absorpt_correction_T_min 0.721
_exptl_absorpt_correction_type gaussian
_exptl_absorpt_process_details
;
CrysAlisPro 1.171.38.41p (Rigaku Oxford Diffraction, 2015)
Numerical absorption correction based on gaussian integration over
            a multifaceted crystal model
Empirical absorption correction using spherical harmonics,
 implemented in SCALE3 ABSPACK scaling algorithm.
;
_exptl_crystal_colour orange
_exptl_crystal_density_diffrn 1.212
_exptl_crystal_description block
_exptl_crystal_F_000 746
_exptl_crystal_size_max 0.159
_exptl_crystal_size_mid 0.089
_exptl_crystal_size_min 0.088
_refine_diff_density_max 0.295
_refine_diff_density_min -0.344
_refine_diff_density_rms 0.038
_refine_ls_extinction_method none
_refine_ls_goodness_of_fit_ref 1.044
_refine_ls_hydrogen_treatment constr
_refine_ls_matrix_type full
_refine_ls_number_parameters 423
_refine_ls_number_reflns 7290
_refine_ls_number_restraints 0
_refine_ls_restrained_S_all 1.044
_refine_ls_R_factor_all 0.0311
_refine_ls_R_factor_gt 0.0291
_refine_ls_shift/su_max 0.001
_refine_ls_shift/su_mean 0.000
_refine_ls_structure_factor_coef Fsqd
_refine_ls_weighting_details 'w=1/[\s^2^(Fo^2^)+(0.0409P)^2^+0.7746P] where P=(Fo^2^+2Fc^2^)/3'
_refine_ls_weighting_scheme calc
_refine_ls_wR_factor_gt 0.0784
_refine_ls_wR_factor_ref 0.0795
_reflns_Friedel_coverage 0.000
_reflns_number_gt 6888
_reflns_number_total 7290
_reflns_threshold_expression 'I > 2\s(I)'
_cod_data_source_file om6b00384_si_002.cif
_cod_data_source_block ba_ms45_sq
_cod_depositor_comments 'Adding full bibliography for 4086549--4086572.cif.'
_cod_original_cell_volume 1917.05(6)
_cod_original_formula_sum 'C42 H52 N4 O0.50 P Ti'
_cod_database_code 4086554
_audit_block_refno 2632
_audit_block_usercomment 'MS658, block, orange'
_shelx_space_group_comment
;
The symmetry employed for this shelxl refinement is uniquely defined
by the following loop, which should always be used as a source of
symmetry information in preference to the above space-group names.
They are only intended as comments.
;
_shelx_estimated_absorpt_t_max 0.785
_shelx_estimated_absorpt_t_min 0.785
_shelxl_version_number 2014/7
_olex2_refinement_description
;
1. Fixed Uiso
 At 1.2 times of:
  All C(H) groups, All C(H,H) groups
 At 1.5 times of:
  All C(H,H,H) groups
2.a Secondary CH2 refined with riding coordinates:
 C7(H7A,H7B), C22(H22A,H22B)
2.b Aromatic/amide H refined with riding coordinates:
 C3(H3), C4(H4), C5(H5), C6(H6), C9(H9), C11(H11), C13(H13), C18(H18),
 C19(H19), C20(H20), C21(H21), C24(H24), C26(H26), C28(H28), C32(H32), C33(H33),
  C34(H34), C35(H35), C36(H36)
2.c Idealised Me refined as rotating group:
 C14(H14A,H14B,H14C), C15(H15A,H15B,H15C), C29(H29A,H29B,H29C), C30(H30A,H30B,
 H30C), C37(H37A,H37B,H37C), C38(H38A,H38B,H38C), C39(H39A,H39B,H39C), C40(H40A,
 H40B,H40C)
;
_olex2_submission_special_instructions 'No special instructions were received'
_cell_oxdiff_length_a 11.32651(18)
_cell_oxdiff_length_b 13.3144(2)
_cell_oxdiff_length_c 14.6393(3)
_cell_oxdiff_angle_alpha 102.6184(16)
_cell_oxdiff_angle_beta 102.3519(15)
_cell_oxdiff_angle_gamma 110.2763(15)
_cell_oxdiff_volume 1917.05(6)
_cell_oxdiff_measurement_reflns_used 26876
_oxdiff_exptl_absorpt_empirical_full_min 0.768
_oxdiff_exptl_absorpt_empirical_full_max 1.300
_oxdiff_exptl_absorpt_empirical_details
;
Empirical correction (ABSPACK) includes:
- Absorption correction using spherical harmonics
- Frame scaling
- Detector area scaling
;
_reflns_odcompleteness_completeness 99.97
_reflns_odcompleteness_theta 66.97
_reflns_odcompleteness_iscentric 1
_platon_squeeze_void_probe_radius 1.20

loop_
_symmetry_equiv_pos_as_xyz
'x, y, z'
'-x, -y, -z'

loop_
_atom_site_label
_atom_site_type_symbol
_atom_site_fract_x
_atom_site_fract_y
_atom_site_fract_z
_atom_site_U_iso_or_equiv
_atom_site_adp_type
_atom_site_occupancy
_atom_site_site_symmetry_order
_atom_site_calc_flag
_atom_site_refinement_flags_posn
Ti Ti 0.02948(2) 0.81705(2) 0.26256(2) 0.01777(7) Uani 1 1 d .
P P 0.18515(3) 0.74309(3) 0.37090(2) 0.01709(8) Uani 1 1 d .
N1 N -0.04952(11) 0.77360(9) 0.36723(8) 0.0192(2) Uani 1 1 d .
N2 N 0.00549(11) 0.68923(9) 0.15357(8) 0.0210(2) Uani 1 1 d .
N3 N 0.18021(12) 0.95301(10) 0.28110(9) 0.0253(3) Uani 1 1 d .
N4 N -0.10231(11) 0.86139(10) 0.19765(9) 0.0223(2) Uani 1 1 d .
C1 C 0.20226(12) 0.79180(10) 0.50202(10) 0.0186(3) Uani 1 1 d .
C2 C 0.12685(12) 0.84911(10) 0.53252(10) 0.0189(3) Uani 1 1 d .
C3 C 0.15137(14) 0.89634(11) 0.63317(10) 0.0231(3) Uani 1 1 d .
H3 H 0.1007 0.9350 0.6544 0.028 Uiso 1 1 calc R
C4 C 0.24866(14) 0.88778(12) 0.70294(11) 0.0267(3) Uani 1 1 d .
H4 H 0.2652 0.9216 0.7713 0.032 Uiso 1 1 calc R
C5 C 0.32153(14) 0.82987(12) 0.67289(11) 0.0265(3) Uani 1 1 d .
H5 H 0.3872 0.8229 0.7205 0.032 Uiso 1 1 calc R
C6 C 0.29837(13) 0.78220(11) 0.57322(11) 0.0231(3) Uani 1 1 d .
H6 H 0.3484 0.7424 0.5529 0.028 Uiso 1 1 calc R
C7 C 0.02764(13) 0.86816(11) 0.45820(10) 0.0199(3) Uani 1 1 d .
H7A H -0.0346 0.8859 0.4902 0.024 Uiso 1 1 calc R
H7B H 0.0762 0.9351 0.4409 0.024 Uiso 1 1 calc R
C8 C -0.14573(12) 0.67957(11) 0.37490(10) 0.0193(3) Uani 1 1 d .
C9 C -0.21845(13) 0.58324(11) 0.29074(10) 0.0215(3) Uani 1 1 d .
H9 H -0.2004 0.5843 0.2304 0.026 Uiso 1 1 calc R
C10 C -0.31566(13) 0.48702(11) 0.29356(11) 0.0234(3) Uani 1 1 d .
C11 C -0.34464(13) 0.48600(12) 0.38159(11) 0.0251(3) Uani 1 1 d .
H11 H -0.4114 0.4204 0.3839 0.030 Uiso 1 1 calc R
C12 C -0.27662(13) 0.58007(12) 0.46568(11) 0.0237(3) Uani 1 1 d .
C13 C -0.17660(13) 0.67516(11) 0.46243(10) 0.0211(3) Uani 1 1 d .
H13 H -0.1282 0.7384 0.5207 0.025 Uiso 1 1 calc R
C14 C -0.38813(15) 0.38439(12) 0.20250(12) 0.0320(3) Uani 1 1 d .
H14A H -0.4139 0.4078 0.1451 0.048 Uiso 1 1 calc GR
H14B H -0.4677 0.3326 0.2112 0.048 Uiso 1 1 calc GR
H14C H -0.3299 0.3461 0.1921 0.048 Uiso 1 1 calc GR
C15 C -0.31209(15) 0.58348(14) 0.55948(12) 0.0313(3) Uani 1 1 d .
H15A H -0.3497 0.6392 0.5724 0.047 Uiso 1 1 calc GR
H15B H -0.2322 0.6047 0.6146 0.047 Uiso 1 1 calc GR
H15C H -0.3775 0.5088 0.5524 0.047 Uiso 1 1 calc GR
C16 C 0.09145(12) 0.59082(11) 0.32640(10) 0.0188(3) Uani 1 1 d .
C17 C 0.04708(13) 0.54204(11) 0.22320(10) 0.0203(3) Uani 1 1 d .
C18 C -0.02613(14) 0.42565(12) 0.18268(11) 0.0255(3) Uani 1 1 d .
H18 H -0.0547 0.3910 0.1132 0.031 Uiso 1 1 calc R
C19 C -0.05783(14) 0.35956(12) 0.24273(12) 0.0276(3) Uani 1 1 d .
H19 H -0.1083 0.2803 0.2140 0.033 Uiso 1 1 calc R
C20 C -0.01627(14) 0.40849(12) 0.34409(11) 0.0258(3) Uani 1 1 d .
H20 H -0.0393 0.3632 0.3848 0.031 Uiso 1 1 calc R
C21 C 0.05940(13) 0.52430(11) 0.38608(11) 0.0220(3) Uani 1 1 d .
H21 H 0.0892 0.5580 0.4557 0.026 Uiso 1 1 calc R
C22 C 0.07825(13) 0.61517(12) 0.15806(10) 0.0221(3) Uani 1 1 d .
H22A H 0.1747 0.6634 0.1824 0.027 Uiso 1 1 calc R
H22B H 0.0571 0.5655 0.0903 0.027 Uiso 1 1 calc R
C23 C -0.09535(14) 0.65153(12) 0.06082(10) 0.0224(3) Uani 1 1 d .
C24 C -0.20430(15) 0.54757(13) 0.02847(11) 0.0279(3) Uani 1 1 d .
H24 H -0.2105 0.4992 0.0679 0.033 Uiso 1 1 calc R
C25 C -0.30423(16) 0.51331(14) -0.06052(12) 0.0341(4) Uani 1 1 d .
C26 C -0.29300(16) 0.58365(14) -0.11855(11) 0.0332(4) Uani 1 1 d .
H26 H -0.3608 0.5608 -0.1794 0.040 Uiso 1 1 calc R
C27 C -0.18476(16) 0.68658(14) -0.08934(11) 0.0309(3) Uani 1 1 d .
C28 C -0.08614(15) 0.71956(12) 0.00019(11) 0.0256(3) Uani 1 1 d .
H28 H -0.0112 0.7897 0.0203 0.031 Uiso 1 1 calc R
C29 C -0.4242(2) 0.40300(18) -0.09195(15) 0.0579(6) Uani 1 1 d .
H29A H -0.4088 0.3432 -0.1331 0.087 Uiso 1 1 calc GR
H29B H -0.5018 0.4101 -0.1298 0.087 Uiso 1 1 calc GR
H29C H -0.4401 0.3840 -0.0334 0.087 Uiso 1 1 calc GR
C30 C -0.1738(2) 0.76226(16) -0.15294(13) 0.0459(4) Uani 1 1 d .
H30A H -0.1058 0.7605 -0.1842 0.069 Uiso 1 1 calc GR
H30B H -0.1490 0.8398 -0.1120 0.069 Uiso 1 1 calc GR
H30C H -0.2593 0.7357 -0.2040 0.069 Uiso 1 1 calc GR
C31 C 0.35452(13) 0.76351(11) 0.37559(10) 0.0192(3) Uani 1 1 d .
C32 C 0.44574(14) 0.87449(12) 0.40029(12) 0.0268(3) Uani 1 1 d .
H32 H 0.4184 0.9344 0.4151 0.032 Uiso 1 1 calc R
C33 C 0.57599(14) 0.89881(13) 0.40358(12) 0.0306(3) Uani 1 1 d .
H33 H 0.6374 0.9750 0.4204 0.037 Uiso 1 1 calc R
C34 C 0.61687(14) 0.81215(13) 0.38229(11) 0.0259(3) Uani 1 1 d .
H34 H 0.7065 0.8288 0.3852 0.031 Uiso 1 1 calc R
C35 C 0.52683(14) 0.70129(12) 0.35678(11) 0.0259(3) Uani 1 1 d .
H35 H 0.5546 0.6417 0.3419 0.031 Uiso 1 1 calc R
C36 C 0.39562(14) 0.67655(12) 0.35287(11) 0.0232(3) Uani 1 1 d .
H36 H 0.3339 0.6002 0.3347 0.028 Uiso 1 1 calc R
C37 C 0.27357(18) 0.95344(16) 0.22688(15) 0.0431(4) Uani 1 1 d .
H37A H 0.2592 0.8755 0.1948 0.065 Uiso 1 1 calc GR
H37B H 0.3644 0.9950 0.2725 0.065 Uiso 1 1 calc GR
H37C H 0.2602 0.9900 0.1767 0.065 Uiso 1 1 calc GR
C38 C 0.20854(18) 1.06717(13) 0.33887(13) 0.0374(4) Uani 1 1 d .
H38A H 0.1377 1.0657 0.3677 0.056 Uiso 1 1 calc GR
H38B H 0.2137 1.1148 0.2961 0.056 Uiso 1 1 calc GR
H38C H 0.2934 1.0980 0.3917 0.056 Uiso 1 1 calc GR
C39 C -0.24388(14) 0.79648(13) 0.17705(12) 0.0279(3) Uani 1 1 d .
H39A H -0.2854 0.7554 0.1062 0.042 Uiso 1 1 calc GR
H39B H -0.2849 0.8479 0.1970 0.042 Uiso 1 1 calc GR
H39C H -0.2565 0.7426 0.2140 0.042 Uiso 1 1 calc GR
C40 C -0.08268(16) 0.94459(13) 0.14639(11) 0.0282(3) Uani 1 1 d .
H40A H 0.0123 0.9845 0.1569 0.042 Uiso 1 1 calc GR
H40B H -0.1175 0.9988 0.1720 0.042 Uiso 1 1 calc GR
H40C H -0.1295 0.9066 0.0756 0.042 Uiso 1 1 calc GR

loop_
_atom_site_aniso_label
_atom_site_aniso_U_11
_atom_site_aniso_U_22
_atom_site_aniso_U_33
_atom_site_aniso_U_23
_atom_site_aniso_U_13
_atom_site_aniso_U_12
Ti 0.01702(12) 0.01808(12) 0.01831(13) 0.00576(9) 0.00620(9) 0.00703(9)
P 0.01502(16) 0.01720(16) 0.01910(17) 0.00499(13) 0.00607(12) 0.00681(12)
N1 0.0165(5) 0.0203(5) 0.0207(6) 0.0059(5) 0.0061(4) 0.0078(4)
N2 0.0212(6) 0.0228(6) 0.0196(6) 0.0065(5) 0.0065(5) 0.0099(5)
N3 0.0228(6) 0.0232(6) 0.0286(7) 0.0106(5) 0.0086(5) 0.0062(5)
N4 0.0232(6) 0.0232(6) 0.0221(6) 0.0076(5) 0.0073(5) 0.0111(5)
C1 0.0169(6) 0.0150(6) 0.0202(7) 0.0044(5) 0.0057(5) 0.0032(5)
C2 0.0163(6) 0.0150(6) 0.0219(7) 0.0052(5) 0.0066(5) 0.0024(5)
C3 0.0221(7) 0.0199(6) 0.0242(7) 0.0037(5) 0.0095(6) 0.0060(5)
C4 0.0272(7) 0.0248(7) 0.0200(7) 0.0032(6) 0.0061(6) 0.0046(6)
C5 0.0239(7) 0.0273(7) 0.0239(7) 0.0092(6) 0.0031(6) 0.0074(6)
C6 0.0210(7) 0.0221(7) 0.0258(7) 0.0077(6) 0.0069(6) 0.0087(5)
C7 0.0194(6) 0.0179(6) 0.0239(7) 0.0064(5) 0.0096(5) 0.0081(5)
C8 0.0139(6) 0.0211(6) 0.0257(7) 0.0086(5) 0.0065(5) 0.0098(5)
C9 0.0187(6) 0.0248(7) 0.0238(7) 0.0074(6) 0.0076(5) 0.0119(5)
C10 0.0167(6) 0.0214(7) 0.0323(8) 0.0076(6) 0.0054(6) 0.0103(5)
C11 0.0170(6) 0.0229(7) 0.0384(8) 0.0145(6) 0.0093(6) 0.0087(5)
C12 0.0174(6) 0.0294(7) 0.0304(8) 0.0155(6) 0.0088(6) 0.0122(6)
C13 0.0166(6) 0.0238(7) 0.0238(7) 0.0079(6) 0.0054(5) 0.0097(5)
C14 0.0251(7) 0.0241(7) 0.0402(9) 0.0037(7) 0.0077(7) 0.0082(6)
C15 0.0252(7) 0.0395(8) 0.0332(9) 0.0185(7) 0.0131(6) 0.0113(6)
C16 0.0145(6) 0.0192(6) 0.0236(7) 0.0056(5) 0.0069(5) 0.0084(5)
C17 0.0165(6) 0.0225(6) 0.0240(7) 0.0050(5) 0.0076(5) 0.0110(5)
C18 0.0248(7) 0.0236(7) 0.0253(7) 0.0014(6) 0.0063(6) 0.0114(6)
C19 0.0251(7) 0.0179(6) 0.0355(8) 0.0044(6) 0.0080(6) 0.0074(6)
C20 0.0242(7) 0.0224(7) 0.0334(8) 0.0114(6) 0.0122(6) 0.0093(6)
C21 0.0190(6) 0.0229(7) 0.0243(7) 0.0067(6) 0.0079(5) 0.0087(5)
C22 0.0214(7) 0.0250(7) 0.0204(7) 0.0042(5) 0.0081(5) 0.0110(5)
C23 0.0231(7) 0.0267(7) 0.0189(7) 0.0043(6) 0.0078(5) 0.0130(6)
C24 0.0283(7) 0.0293(7) 0.0222(7) 0.0070(6) 0.0071(6) 0.0087(6)
C25 0.0281(8) 0.0380(9) 0.0253(8) 0.0029(7) 0.0046(6) 0.0079(7)
C26 0.0305(8) 0.0459(9) 0.0208(7) 0.0044(7) 0.0026(6) 0.0201(7)
C27 0.0414(9) 0.0383(8) 0.0220(8) 0.0104(6) 0.0117(7) 0.0252(7)
C28 0.0307(7) 0.0267(7) 0.0220(7) 0.0070(6) 0.0111(6) 0.0137(6)
C29 0.0423(11) 0.0574(12) 0.0356(10) 0.0077(9) -0.0036(8) -0.0092(9)
C30 0.0680(13) 0.0495(11) 0.0288(9) 0.0185(8) 0.0125(9) 0.0322(10)
C31 0.0176(6) 0.0218(6) 0.0192(7) 0.0070(5) 0.0071(5) 0.0083(5)
C32 0.0226(7) 0.0203(7) 0.0384(9) 0.0068(6) 0.0124(6) 0.0097(6)
C33 0.0213(7) 0.0241(7) 0.0421(9) 0.0085(7) 0.0114(6) 0.0050(6)
C34 0.0170(6) 0.0341(8) 0.0268(8) 0.0091(6) 0.0077(6) 0.0108(6)
C35 0.0242(7) 0.0289(7) 0.0284(8) 0.0076(6) 0.0074(6) 0.0167(6)
C36 0.0203(7) 0.0205(6) 0.0288(8) 0.0075(6) 0.0069(6) 0.0092(5)
C37 0.0376(9) 0.0430(10) 0.0597(12) 0.0264(9) 0.0294(9) 0.0148(8)
C38 0.0485(10) 0.0218(7) 0.0316(9) 0.0090(6) 0.0094(7) 0.0042(7)
C39 0.0221(7) 0.0335(8) 0.0301(8) 0.0115(6) 0.0065(6) 0.0139(6)
C40 0.0352(8) 0.0300(8) 0.0263(8) 0.0123(6) 0.0110(6) 0.0185(7)

loop_
_atom_type_symbol
_atom_type_description
_atom_type_scat_dispersion_real
_atom_type_scat_dispersion_imag
_atom_type_scat_source
C C 0.0181 0.0091 'International Tables Vol C Tables 4.2.6.8 and 6.1.1.4'
H H 0.0000 0.0000 'International Tables Vol C Tables 4.2.6.8 and 6.1.1.4'
N N 0.0311 0.0180 'International Tables Vol C Tables 4.2.6.8 and 6.1.1.4'
O O 0.0492 0.0322 'International Tables Vol C Tables 4.2.6.8 and 6.1.1.4'
P P 0.2955 0.4335 'International Tables Vol C Tables 4.2.6.8 and 6.1.1.4'
Ti Ti 0.2191 1.8069 'International Tables Vol C Tables 4.2.6.8 and 6.1.1.4'

loop_
_exptl_crystal_face_index_h
_exptl_crystal_face_index_k
_exptl_crystal_face_index_l
_exptl_crystal_face_perp_dist
0 4 -9 0.0390
6 -4 4 0.0657
-1 -3 9 0.0427
-7 3 2 0.0789
7 -3 -2 0.0789
0 -7 -2 0.0444
0 7 2 0.0444
-2 -3 9 0.0399
2 -2 -8 0.0630
1 -8 0 0.0490
-2 6 6 0.0516
-1 8 2 0.0466
4 5 -4 0.0648
3 4 3 0.0585
-3 -4 -3 0.0678
7 -2 -5 0.0764
0 -7 6 0.0378
-3 -6 2 0.0552
-3 8 2 0.0601

loop_
_geom_angle_atom_site_label_1
_geom_angle_atom_site_label_2
_geom_angle_atom_site_label_3
_geom_angle
N1 Ti P 71.58(3)
N2 Ti P 83.98(3)
N2 Ti N1 114.60(5)
N3 Ti P 91.28(4)
N3 Ti N1 126.78(5)
N3 Ti N2 112.97(5)
N3 Ti N4 95.80(5)
N4 Ti P 170.16(4)
N4 Ti N1 98.66(5)
N4 Ti N2 99.45(5)
C1 P Ti 111.56(4)
C16 P Ti 103.41(4)
C16 P C1 107.35(6)
C16 P C31 104.54(6)
C31 P Ti 126.87(5)
C31 P C1 101.81(6)
C7 N1 Ti 105.93(8)
C8 N1 Ti 137.50(9)
C8 N1 C7 116.37(11)
C22 N2 Ti 125.86(9)
C23 N2 Ti 121.55(9)
C23 N2 C22 112.41(11)
C37 N3 Ti 121.86(11)
C37 N3 C38 110.98(13)
C38 N3 Ti 126.78(11)
C39 N4 Ti 121.89(9)
C40 N4 Ti 127.24(9)
C40 N4 C39 109.82(11)
C2 C1 P 119.71(10)
C6 C1 P 120.72(10)
C6 C1 C2 119.29(12)
C1 C2 C7 121.17(12)
C3 C2 C1 118.96(13)
C3 C2 C7 119.69(12)
C2 C3 H3 119.5
C4 C3 C2 121.07(13)
C4 C3 H3 119.5
C3 C4 H4 120.0
C5 C4 C3 119.95(13)
C5 C4 H4 120.0
C4 C5 H5 120.1
C6 C5 C4 119.78(13)
C6 C5 H5 120.1
C1 C6 H6 119.5
C5 C6 C1 120.93(13)
C5 C6 H6 119.5
N1 C7 C2 115.35(11)
N1 C7 H7A 108.4
N1 C7 H7B 108.4
C2 C7 H7A 108.4
C2 C7 H7B 108.4
H7A C7 H7B 107.5
N1 C8 C9 119.01(12)
N1 C8 C13 123.62(12)
C13 C8 C9 117.37(12)
C8 C9 H9 119.1
C10 C9 C8 121.77(13)
C10 C9 H9 119.1
C9 C10 C11 119.31(13)
C9 C10 C14 120.02(14)
C11 C10 C14 120.67(13)
C10 C11 H11 119.7
C12 C11 C10 120.57(13)
C12 C11 H11 119.7
C11 C12 C13 119.45(13)
C11 C12 C15 121.44(13)
C13 C12 C15 119.07(13)
C8 C13 H13 119.3
C12 C13 C8 121.48(13)
C12 C13 H13 119.3
C10 C14 H14A 109.5
C10 C14 H14B 109.5
C10 C14 H14C 109.5
H14A C14 H14B 109.5
H14A C14 H14C 109.5
H14B C14 H14C 109.5
C12 C15 H15A 109.5
C12 C15 H15B 109.5
C12 C15 H15C 109.5
H15A C15 H15B 109.5
H15A C15 H15C 109.5
H15B C15 H15C 109.5
C17 C16 P 114.73(10)
C21 C16 P 124.79(11)
C21 C16 C17 120.44(12)
C16 C17 C22 120.39(12)
C18 C17 C16 118.55(13)
C18 C17 C22 121.05(13)
C17 C18 H18 119.6
C19 C18 C17 120.72(14)
C19 C18 H18 119.6
C18 C19 H19 119.8
C20 C19 C18 120.39(13)
C20 C19 H19 119.8
C19 C20 H20 120.1
C19 C20 C21 119.71(14)
C21 C20 H20 120.1
C16 C21 C20 120.15(13)
C16 C21 H21 119.9
C20 C21 H21 119.9
N2 C22 C17 114.75(11)
N2 C22 H22A 108.6
N2 C22 H22B 108.6
C17 C22 H22A 108.6
C17 C22 H22B 108.6
H22A C22 H22B 107.6
C24 C23 N2 121.76(13)
C24 C23 C28 118.36(13)
C28 C23 N2 119.89(13)
C23 C24 H24 119.4
C25 C24 C23 121.27(14)
C25 C24 H24 119.4
C24 C25 C29 120.44(16)
C26 C25 C24 118.93(15)
C26 C25 C29 120.61(15)
C25 C26 H26 119.4
C27 C26 C25 121.19(14)
C27 C26 H26 119.4
C26 C27 C28 118.99(14)
C26 C27 C30 120.70(15)
C28 C27 C30 120.31(15)
C23 C28 H28 119.4
C27 C28 C23 121.22(14)
C27 C28 H28 119.4
C25 C29 H29A 109.5
C25 C29 H29B 109.5
C25 C29 H29C 109.5
H29A C29 H29B 109.5
H29A C29 H29C 109.5
H29B C29 H29C 109.5
C27 C30 H30A 109.5
C27 C30 H30B 109.5
C27 C30 H30C 109.5
H30A C30 H30B 109.5
H30A C30 H30C 109.5
H30B C30 H30C 109.5
C32 C31 P 116.24(10)
C32 C31 C36 118.99(12)
C36 C31 P 124.72(10)
C31 C32 H32 119.6
C33 C32 C31 120.74(13)
C33 C32 H32 119.6
C32 C33 H33 120.0
C32 C33 C34 120.07(13)
C34 C33 H33 120.0
C33 C34 H34 120.1
C35 C34 C33 119.77(13)
C35 C34 H34 120.1
C34 C35 H35 119.9
C34 C35 C36 120.28(13)
C36 C35 H35 119.9
C31 C36 H36 119.9
C35 C36 C31 120.14(13)
C35 C36 H36 119.9
N3 C37 H37A 109.5
N3 C37 H37B 109.5
N3 C37 H37C 109.5
H37A C37 H37B 109.5
H37A C37 H37C 109.5
H37B C37 H37C 109.5
N3 C38 H38A 109.5
N3 C38 H38B 109.5
N3 C38 H38C 109.5
H38A C38 H38B 109.5
H38A C38 H38C 109.5
H38B C38 H38C 109.5
N4 C39 H39A 109.5
N4 C39 H39B 109.5
N4 C39 H39C 109.5
H39A C39 H39B 109.5
H39A C39 H39C 109.5
H39B C39 H39C 109.5
N4 C40 H40A 109.5
N4 C40 H40B 109.5
N4 C40 H40C 109.5
H40A C40 H40B 109.5
H40A C40 H40C 109.5
H40B C40 H40C 109.5

loop_
_geom_bond_atom_site_label_1
_geom_bond_atom_site_label_2
_geom_bond_distance
Ti P 2.6987(4)
Ti N1 2.0245(12)
Ti N2 1.9554(11)
Ti N3 1.9262(12)
Ti N4 1.9311(12)
P C1 1.8309(14)
P C16 1.8157(13)
P C31 1.8256(13)
N1 C7 1.4592(17)
N1 C8 1.3913(17)
N2 C22 1.4914(17)
N2 C23 1.4288(18)
N3 C37 1.451(2)
N3 C38 1.453(2)
N4 C39 1.4587(18)
N4 C40 1.4503(18)
C1 C2 1.4060(18)
C1 C6 1.3989(19)
C2 C3 1.394(2)
C2 C7 1.5186(19)
C3 H3 0.9500
C3 C4 1.388(2)
C4 H4 0.9500
C4 C5 1.385(2)
C5 H5 0.9500
C5 C6 1.384(2)
C6 H6 0.9500
C7 H7A 0.9900
C7 H7B 0.9900
C8 C9 1.4087(19)
C8 C13 1.406(2)
C9 H9 0.9500
C9 C10 1.3857(19)
C10 C11 1.398(2)
C10 C14 1.509(2)
C11 H11 0.9500
C11 C12 1.389(2)
C12 C13 1.3942(19)
C12 C15 1.507(2)
C13 H13 0.9500
C14 H14A 0.9800
C14 H14B 0.9800
C14 H14C 0.9800
C15 H15A 0.9800
C15 H15B 0.9800
C15 H15C 0.9800
C16 C17 1.4060(19)
C16 C21 1.390(2)
C17 C18 1.3922(19)
C17 C22 1.514(2)
C18 H18 0.9500
C18 C19 1.389(2)
C19 H19 0.9500
C19 C20 1.383(2)
C20 H20 0.9500
C20 C21 1.3908(19)
C21 H21 0.9500
C22 H22A 0.9900
C22 H22B 0.9900
C23 C24 1.394(2)
C23 C28 1.394(2)
C24 H24 0.9500
C24 C25 1.392(2)
C25 C26 1.388(2)
C25 C29 1.506(2)
C26 H26 0.9500
C26 C27 1.385(2)
C27 C28 1.393(2)
C27 C30 1.507(2)
C28 H28 0.9500
C29 H29A 0.9800
C29 H29B 0.9800
C29 H29C 0.9800
C30 H30A 0.9800
C30 H30B 0.9800
C30 H30C 0.9800
C31 C32 1.3893(19)
C31 C36 1.3926(19)
C32 H32 0.9500
C32 C33 1.384(2)
C33 H33 0.9500
C33 C34 1.385(2)
C34 H34 0.9500
C34 C35 1.382(2)
C35 H35 0.9500
C35 C36 1.392(2)
C36 H36 0.9500
C37 H37A 0.9800
C37 H37B 0.9800
C37 H37C 0.9800
C38 H38A 0.9800
C38 H38B 0.9800
C38 H38C 0.9800
C39 H39A 0.9800
C39 H39B 0.9800
C39 H39C 0.9800
C40 H40A 0.9800
C40 H40B 0.9800
C40 H40C 0.9800

loop_
_geom_torsion_atom_site_label_1
_geom_torsion_atom_site_label_2
_geom_torsion_atom_site_label_3
_geom_torsion_atom_site_label_4
_geom_torsion
Ti P C1 C2 6.58(11)
Ti P C1 C6 -167.36(9)
Ti P C16 C17 50.22(10)
Ti P C16 C21 -127.60(11)
Ti P C31 C32 55.45(13)
Ti P C31 C36 -122.08(11)
Ti N1 C7 C2 -104.21(11)
Ti N1 C8 C9 -2.49(19)
Ti N1 C8 C13 178.40(10)
Ti N2 C22 C17 67.20(14)
Ti N2 C23 C24 -111.71(13)
Ti N2 C23 C28 68.21(15)
P C1 C2 C3 -173.09(10)
P C1 C2 C7 2.04(17)
P C1 C6 C5 172.88(11)
P C16 C17 C18 -179.72(10)
P C16 C17 C22 0.06(15)
P C16 C21 C20 178.15(10)
P C31 C32 C33 -178.46(12)
P C31 C36 C35 178.62(11)
N1 C8 C9 C10 -179.92(12)
N1 C8 C13 C12 178.10(12)
N2 C23 C24 C25 177.83(13)
N2 C23 C28 C27 -178.14(13)
C1 P C16 C17 168.28(9)
C1 P C16 C21 -9.55(13)
C1 P C31 C32 -73.31(12)
C1 P C31 C36 109.16(13)
C1 C2 C3 C4 0.2(2)
C1 C2 C7 N1 39.72(17)
C2 C1 C6 C5 -1.1(2)
C2 C3 C4 C5 -1.1(2)
C3 C2 C7 N1 -145.19(12)
C3 C4 C5 C6 1.0(2)
C4 C5 C6 C1 0.1(2)
C6 C1 C2 C3 0.94(19)
C6 C1 C2 C7 176.06(12)
C7 N1 C8 C9 -176.56(11)
C7 N1 C8 C13 4.33(18)
C7 C2 C3 C4 -175.04(12)
C8 N1 C7 C2 71.63(14)
C8 C9 C10 C11 1.40(19)
C8 C9 C10 C14 -178.04(12)
C9 C8 C13 C12 -1.02(19)
C9 C10 C11 C12 -0.3(2)
C10 C11 C12 C13 -1.5(2)
C10 C11 C12 C15 176.10(13)
C11 C12 C13 C8 2.1(2)
C13 C8 C9 C10 -0.76(19)
C14 C10 C11 C12 179.17(13)
C15 C12 C13 C8 -175.50(12)
C16 P C1 C2 -106.04(11)
C16 P C1 C6 80.02(12)
C16 P C31 C32 175.04(11)
C16 P C31 C36 -2.48(14)
C16 C17 C18 C19 1.8(2)
C16 C17 C22 N2 -70.73(16)
C17 C16 C21 C20 0.44(19)
C17 C18 C19 C20 -0.4(2)
C18 C17 C22 N2 109.05(14)
C18 C19 C20 C21 -1.0(2)
C19 C20 C21 C16 1.0(2)
C21 C16 C17 C18 -1.79(19)
C21 C16 C17 C22 177.99(12)
C22 N2 C23 C24 63.62(16)
C22 N2 C23 C28 -116.46(14)
C22 C17 C18 C19 -178.00(12)
C23 N2 C22 C17 -107.89(13)
C23 C24 C25 C26 1.3(2)
C23 C24 C25 C29 -177.20(17)
C24 C23 C28 C27 1.8(2)
C24 C25 C26 C27 -0.1(2)
C25 C26 C27 C28 -0.2(2)
C25 C26 C27 C30 -179.94(16)
C26 C27 C28 C23 -0.6(2)
C28 C23 C24 C25 -2.1(2)
C29 C25 C26 C27 178.39(17)
C30 C27 C28 C23 179.06(14)
C31 P C1 C2 144.45(10)
C31 P C1 C6 -29.49(12)
C31 P C16 C17 -84.12(10)
C31 P C16 C21 98.06(12)
C31 C32 C33 C34 -0.1(2)
C32 C31 C36 C35 1.2(2)
C32 C33 C34 C35 0.7(2)
C33 C34 C35 C36 -0.3(2)
C34 C35 C36 C31 -0.6(2)
C36 C31 C32 C33 -0.8(2)

loop_
_platon_squeeze_void_nr
_platon_squeeze_void_average_x
_platon_squeeze_void_average_y
_platon_squeeze_void_average_z
_platon_squeeze_void_volume
_platon_squeeze_void_count_electrons
_platon_squeeze_void_content
1 0.500 1.000 1.000 244 47 'diethyl ether'

loop_
_exptl_oxdiff_crystal_face_indexfrac_h
_exptl_oxdiff_crystal_face_indexfrac_k
_exptl_oxdiff_crystal_face_indexfrac_l
_exptl_oxdiff_crystal_face_x
_exptl_oxdiff_crystal_face_y
_exptl_oxdiff_crystal_face_z
0.0004 4.0055 -8.9911 -0.0983 0.2937 0.9382
5.9956 -3.9992 3.9969 0.1248 -0.9600 -0.3147
-0.9995 -3.0067 8.9915 0.0054 -0.1705 -0.9419
-6.9946 2.9937 1.9981 -0.2362 0.8715 -0.3004
6.9946 -2.9937 -1.9981 0.2362 -0.8715 0.3004
-0.0031 -6.9905 -2.0045 0.9731 0.2530 0.0415
0.0031 6.9905 2.0045 -0.9731 -0.2530 -0.0415
-1.9989 -3.0068 8.9910 0.0386 -0.0234 -0.9668
1.9970 -1.9890 -7.9957 0.5469 0.0992 0.7661
0.9962 -7.9915 -0.0061 0.9758 0.0433 -0.1445
-1.9957 5.9870 6.0003 -0.9611 -0.1080 -0.4918
-0.9931 7.9924 1.9993 -1.0663 -0.1300 -0.0445
4.0033 4.9970 -3.9982 -0.5824 -0.5346 0.5855
3.0053 3.9935 2.9985 -0.7395 -0.6665 -0.1246
-3.0053 -3.9935 -2.9985 0.7395 0.6665 0.1246
6.9981 -1.9977 -4.9981 0.2463 -0.7659 0.6063
-0.0029 -6.9982 5.9970 0.6117 -0.0929 -0.7178
-3.0046 -5.9952 1.9991 0.7658 0.4978 -0.3921
-2.9937 7.9932 1.9994 -1.0000 0.1643 -0.0944
